data_7050137
loop_
_publ_author_name
'Horikoshi, Ryo'
'Nambu, Chisato'
'Mochida, Tomoyuki'

_publ_section_title
;
 Supramolecular assembly of ferrocenes via hydrogen bonds: dimensional
 variation in ferrocenylpyrimidine complexes with carboxylic acids and
 aromatic alcohols
;
_journal_issue 1
_journal_name_full 'New Journal of Chemistry'
_journal_page_first 26
_journal_paper_doi 10.1039/b306699a
_journal_volume 28
_journal_year 2004
_chemical_formula_moiety 'C34 H26 Fe N2 O2 '
_chemical_formula_sum 'C34 H26 Fe N2 O2'
_chemical_formula_weight 550.44
_space_group_IT_number 4
_symmetry_cell_setting monoclinic
_symmetry_Int_Tables_number 4
_symmetry_space_group_name_Hall 'P 2yb'
_symmetry_space_group_name_H-M 'P 1 21 1'
_cell_angle_alpha 90
_cell_angle_beta 99.32(3)
_cell_angle_gamma 90
_cell_formula_units_Z 2
_cell_length_a 9.320(4)
_cell_length_b 10.951(5)
_cell_length_c 13.149(4)
_cell_measurement_reflns_used 25
_cell_measurement_temperature 296.3
_cell_measurement_theta_max 15.0
_cell_measurement_theta_min 12.9
_cell_volume 1324.3(9)
_computing_cell_refinement 'MSC/AFC Diffractometer Control'
_computing_data_collection 'MSC/AFC Diffractometer Control'
_computing_data_reduction CrystalStructure
_computing_publication_material 'CrystalStructure Ver. 3.5.1'
_computing_structure_refinement CRYSTALS
_computing_structure_solution SIR92
_diffrn_measured_fraction_theta_full 0.9991
_diffrn_measured_fraction_theta_max 0.9991
_diffrn_measurement_device_type 'Rigaku AFC5S'
_diffrn_measurement_method \w-2\q
_diffrn_radiation_type 'Mo K\a'
_diffrn_radiation_wavelength 0.7107
_diffrn_reflns_av_R_equivalents 0.030
_diffrn_reflns_limit_h_max 12
_diffrn_reflns_limit_h_min 0
_diffrn_reflns_limit_k_max 14
_diffrn_reflns_limit_k_min 0
_diffrn_reflns_limit_l_max 16
_diffrn_reflns_limit_l_min -17
_diffrn_reflns_number 3391
_diffrn_reflns_theta_full 27.50
_diffrn_reflns_theta_max 27.50
_diffrn_standards_decay_% 0.58
_diffrn_standards_interval_count 150
_diffrn_standards_number 3
_exptl_absorpt_coefficient_mu 0.604
_exptl_absorpt_correction_T_max 0.886
_exptl_absorpt_correction_T_min 0.758
_exptl_absorpt_correction_type psi-scan
_exptl_absorpt_process_details '(North, Phillips & Mathews, 1968)'
_exptl_crystal_colour orange
_exptl_crystal_density_diffrn 1.380
_exptl_crystal_density_method 'not measured'
_exptl_crystal_description prismatic
_exptl_crystal_F_000 572.00
_exptl_crystal_size_max 0.6
_exptl_crystal_size_mid 0.3
_exptl_crystal_size_min 0.2
_refine_diff_density_max 0.29
_refine_diff_density_min -0.42
_refine_ls_abs_structure_details 'Flack, H. D. (1983), Acta Cryst. A39, 876-881.  0 Friedel Pairs'
_refine_ls_abs_structure_Flack -0.03(8)
_refine_ls_extinction_method none
_refine_ls_goodness_of_fit_ref 1.053
_refine_ls_hydrogen_treatment noref
_refine_ls_number_parameters 353
_refine_ls_number_reflns 3385
_refine_ls_R_factor_gt 0.0420
_refine_ls_shift/su_max 0.0130
_refine_ls_structure_factor_coef Fsqd
_refine_ls_weighting_details 'w = 1/[0.0010Fo^2^ + 1.0000\s(Fo^2^)]/(4Fo^2^)'
_refine_ls_weighting_scheme calc
_refine_ls_wR_factor_ref 0.1370
_reflns_number_gt 2050
_reflns_number_total 3346
_reflns_threshold_expression F^2^>2.0\s(F^2^)
_cod_data_source_file b306699a.txt
_cod_data_source_block compound_5
_cod_original_formula_sum 'C34 H26 Fe N2 O2 '
_cod_database_code 7050137

loop_
_symmetry_equiv_pos_as_xyz
x,y,z
-x,y+1/2,-z

loop_
_atom_site_label
_atom_site_type_symbol
_atom_site_fract_x
_atom_site_fract_y
_atom_site_fract_z
_atom_site_U_iso_or_equiv
_atom_site_adp_type
_atom_site_occupancy
_atom_site_symmetry_multiplicity
_atom_site_calc_flag
_atom_site_refinement_flags
_atom_site_disorder_assembly
_atom_site_disorder_group
Fe(1) Fe -0.47218(8) -0.5328(3) -0.87286(6) 0.0490(2) Uani 1.00 1 d . . .
O(1) O 0.0133(4) -0.2185(4) -0.5464(3) 0.053(1) Uani 1.00 1 d . . .
O(2) O -0.1678(5) 0.1188(4) -0.5967(3) 0.047(1) Uani 1.00 1 d . . .
N(1) N -0.9304(6) -0.5664(5) -0.7344(4) 0.062(2) Uani 1.00 1 d . . .
N(2) N -0.7931(6) -0.4865(5) -0.5812(4) 0.054(2) Uani 1.00 1 d . . .
C(1) C -0.9158(7) -0.5125(6) -0.6429(5) 0.056(2) Uani 1.00 1 d . . .
C(2) C -0.6715(6) -0.5160(6) -0.6154(4) 0.047(2) Uani 1.00 1 d . . .
C(3) C -0.6706(6) -0.5732(5) -0.7096(4) 0.045(2) Uani 1.00 1 d . . .
C(4) C -0.8066(8) -0.5957(7) -0.7656(5) 0.058(2) Uani 1.00 1 d . . .
C(5) C -0.5345(7) -0.6069(6) -0.7461(4) 0.048(2) Uani 1.00 1 d . . .
C(6) C -0.3964(6) -0.5487(8) -0.7196(4) 0.055(2) Uani 1.00 1 d . . .
C(7) C -0.2986(7) -0.6062(9) -0.7761(5) 0.069(2) Uani 1.00 1 d . . .
C(8) C -0.3721(8) -0.6990(8) -0.8370(5) 0.072(2) Uani 1.00 1 d . . .
C(9) C -0.5192(8) -0.7006(6) -0.8199(5) 0.059(2) Uani 1.00 1 d . . .
C(10) C -0.628(1) -0.416(1) -0.935(1) 0.128(5) Uani 1.00 1 d . . .
C(11) C -0.494(2) -0.3536(9) -0.9076(8) 0.123(5) Uani 1.00 1 d . . .
C(12) C -0.395(1) -0.404(1) -0.9637(7) 0.088(3) Uani 1.00 1 d . . .
C(13) C -0.465(1) -0.4958(9) -1.0239(6) 0.084(3) Uani 1.00 1 d . . .
C(14) C -0.606(1) -0.502(1) -1.0077(8) 0.103(4) Uani 1.00 1 d . . .
C(15) C -0.1341(6) -0.2198(5) -0.5563(4) 0.040(1) Uani 1.00 1 d . . .
C(16) C -0.2113(6) -0.1426(5) -0.6271(4) 0.035(1) Uani 1.00 1 d . . .
C(17) C -0.3660(6) -0.1351(5) -0.6350(4) 0.036(1) Uani 1.00 1 d . . .
C(18) C -0.4524(6) -0.0543(6) -0.7021(4) 0.048(2) Uani 1.00 1 d . . .
C(19) C -0.6015(6) -0.0478(9) -0.7047(5) 0.059(2) Uani 1.00 1 d . . .
C(20) C -0.6697(7) -0.1197(8) -0.6396(5) 0.065(2) Uani 1.00 1 d . . .
C(21) C -0.5904(7) -0.1993(7) -0.5741(5) 0.055(2) Uani 1.00 1 d . . .
C(22) C -0.4377(6) -0.2108(6) -0.5690(4) 0.045(2) Uani 1.00 1 d . . .
C(23) C -0.3521(7) -0.2918(6) -0.5010(4) 0.049(2) Uani 1.00 1 d . . .
C(24) C -0.2058(7) -0.2967(6) -0.4945(5) 0.049(2) Uani 1.00 1 d . . .
C(25) C -0.1173(6) 0.0602(6) -0.6767(4) 0.038(1) Uani 1.00 1 d . . .
C(26) C -0.1348(6) -0.0641(5) -0.6941(4) 0.034(1) Uani 1.00 1 d . . .
C(27) C -0.0733(6) -0.1157(6) -0.7780(4) 0.039(1) Uani 1.00 1 d . . .
C(28) C -0.0782(7) -0.2430(6) -0.8000(4) 0.052(2) Uani 1.00 1 d . . .
C(29) C -0.0169(8) -0.2888(8) -0.8787(5) 0.068(2) Uani 1.00 1 d . . .
C(30) C 0.0532(8) -0.2140(9) -0.9403(5) 0.071(2) Uani 1.00 1 d . . .
C(31) C 0.0594(7) -0.0940(8) -0.9215(5) 0.062(2) Uani 1.00 1 d . . .
C(32) C -0.0014(5) -0.0394(8) -0.8402(4) 0.047(1) Uani 1.00 1 d . . .
C(33) C 0.0102(7) 0.0866(7) -0.8197(5) 0.053(2) Uani 1.00 1 d . . .
C(34) C -0.0481(6) 0.1349(6) -0.7411(5) 0.049(2) Uani 1.00 1 d . . .
H(1) H -1.0031 -0.4900 -0.6192 0.0671 Uiso 1.00 1 c . . .
H(2) H -0.5811 -0.4972 -0.5737 0.0564 Uiso 1.00 1 c . . .
H(3) H -0.8118 -0.6346 -0.8306 0.0691 Uiso 1.00 1 c . . .
H(4) H -0.3741 -0.4832 -0.6723 0.0661 Uiso 1.00 1 c . . .
H(5) H -0.1997 -0.5842 -0.7743 0.0834 Uiso 1.00 1 c . . .
H(6) H -0.3317 -0.7502 -0.8834 0.0860 Uiso 1.00 1 c . . .
H(7) H -0.5934 -0.7543 -0.8514 0.0706 Uiso 1.00 1 c . . .
H(8) H -0.7164 -0.3991 -0.9109 0.1537 Uiso 1.00 1 c . . .
H(9) H -0.4756 -0.2878 -0.8602 0.1476 Uiso 1.00 1 c . . .
H(10) H -0.2964 -0.3804 -0.9605 0.1053 Uiso 1.00 1 c . . .
H(11) H -0.4222 -0.5465 -1.0695 0.1011 Uiso 1.00 1 c . . .
H(12) H -0.6774 -0.5572 -1.0407 0.1233 Uiso 1.00 1 c . . .
H(13) H 0.0694 -0.2703 -0.4973 0.0760 Uiso 1.00 1 c . . .
H(14) H -0.4078 -0.0033 -0.7464 0.0577 Uiso 1.00 1 c . . .
H(15) H -0.6577 0.0065 -0.7516 0.0712 Uiso 1.00 1 c . . .
H(16) H -0.7717 -0.1131 -0.6410 0.0785 Uiso 1.00 1 c . . .
H(17) H -0.6383 -0.2485 -0.5304 0.0663 Uiso 1.00 1 c . . .
H(18) H -0.3984 -0.3441 -0.4587 0.0588 Uiso 1.00 1 c . . .
H(19) H -0.1511 -0.3523 -0.4480 0.0586 Uiso 1.00 1 c . . .
H(20) H -0.1376 0.0707 -0.5370 0.0760 Uiso 1.00 1 c . . .
H(21) H -0.1251 -0.2967 -0.7590 0.0622 Uiso 1.00 1 c . . .
H(22) H -0.0219 -0.3741 -0.8919 0.0811 Uiso 1.00 1 c . . .
H(23) H 0.0960 -0.2475 -0.9949 0.0851 Uiso 1.00 1 c . . .
H(24) H 0.1066 -0.0430 -0.9644 0.0744 Uiso 1.00 1 c . . .
H(25) H 0.0592 0.1378 -0.8613 0.0631 Uiso 1.00 1 c . . .
H(26) H -0.0422 0.2205 -0.7292 0.0593 Uiso 1.00 1 c . . .

loop_
_atom_site_aniso_label
_atom_site_aniso_U_11
_atom_site_aniso_U_22
_atom_site_aniso_U_33
_atom_site_aniso_U_12
_atom_site_aniso_U_13
_atom_site_aniso_U_23
Fe(1) 0.0440(4) 0.0577(5) 0.0460(4) 0.0040(6) 0.0096(3) 0.0003(5)
O(1) 0.038(2) 0.058(3) 0.062(2) 0.006(2) 0.008(2) 0.019(2)
O(2) 0.056(3) 0.038(2) 0.047(2) -0.002(2) 0.014(2) -0.004(2)
N(1) 0.052(3) 0.069(4) 0.068(3) -0.013(3) 0.018(3) 0.001(3)
N(2) 0.071(4) 0.043(3) 0.056(3) 0.002(2) 0.030(3) 0.007(2)
C(1) 0.054(3) 0.045(4) 0.073(4) -0.001(3) 0.023(3) 0.006(3)
C(2) 0.059(3) 0.043(4) 0.039(3) -0.003(3) 0.012(2) 0.007(3)
C(3) 0.051(3) 0.041(3) 0.044(3) -0.001(3) 0.014(3) 0.004(2)
C(4) 0.063(4) 0.054(4) 0.058(4) -0.013(3) 0.014(3) -0.003(3)
C(5) 0.056(4) 0.048(4) 0.039(3) 0.005(3) 0.006(3) 0.002(3)
C(6) 0.042(3) 0.071(5) 0.049(3) 0.002(4) -0.000(2) -0.003(4)
C(7) 0.045(3) 0.097(6) 0.065(4) 0.016(4) 0.001(3) -0.001(4)
C(8) 0.076(5) 0.080(5) 0.059(4) 0.033(4) 0.011(4) -0.003(4)
C(9) 0.075(4) 0.043(4) 0.060(4) 0.008(4) 0.016(3) -0.004(3)
C(10) 0.094(7) 0.17(1) 0.14(1) 0.079(8) 0.071(7) 0.11(1)
C(11) 0.22(2) 0.066(6) 0.088(6) 0.031(8) 0.051(9) 0.026(5)
C(12) 0.086(6) 0.100(7) 0.078(5) -0.021(6) 0.016(5) 0.021(5)
C(13) 0.095(6) 0.105(8) 0.054(4) -0.006(5) 0.017(4) 0.010(4)
C(14) 0.076(5) 0.13(1) 0.087(6) -0.015(7) -0.018(5) 0.047(7)
C(15) 0.046(3) 0.034(3) 0.040(3) 0.001(3) 0.009(2) 0.001(2)
C(16) 0.038(3) 0.033(3) 0.034(3) -0.008(2) 0.006(2) -0.001(2)
C(17) 0.039(3) 0.036(3) 0.036(3) -0.004(2) 0.010(2) -0.006(2)
C(18) 0.045(3) 0.059(5) 0.038(3) -0.009(3) 0.003(2) 0.001(3)
C(19) 0.036(3) 0.079(5) 0.061(3) 0.007(4) 0.000(2) 0.004(4)
C(20) 0.035(3) 0.088(6) 0.075(5) -0.014(4) 0.014(3) -0.008(4)
C(21) 0.043(3) 0.059(4) 0.068(4) -0.013(3) 0.022(3) -0.001(3)
C(22) 0.042(3) 0.050(3) 0.044(3) -0.012(3) 0.010(2) -0.008(3)
C(23) 0.060(4) 0.044(3) 0.045(3) -0.018(3) 0.016(3) 0.003(3)
C(24) 0.060(4) 0.038(3) 0.050(3) -0.001(3) 0.013(3) 0.008(3)
C(25) 0.030(3) 0.040(3) 0.042(3) -0.003(2) 0.001(2) 0.007(3)
C(26) 0.030(2) 0.037(3) 0.035(3) -0.001(2) 0.002(2) 0.004(2)
C(27) 0.034(3) 0.048(3) 0.036(3) 0.001(2) 0.007(2) 0.004(2)
C(28) 0.051(3) 0.056(4) 0.049(3) -0.002(3) 0.008(3) -0.009(3)
C(29) 0.067(4) 0.077(5) 0.059(4) 0.009(4) 0.011(4) -0.021(4)
C(30) 0.059(4) 0.109(7) 0.050(4) 0.013(5) 0.023(3) -0.008(4)
C(31) 0.052(4) 0.088(6) 0.049(3) 0.006(4) 0.018(3) 0.010(4)
C(32) 0.035(2) 0.068(4) 0.038(2) 0.000(4) 0.005(2) 0.006(4)
C(33) 0.048(3) 0.060(4) 0.051(3) -0.006(3) 0.012(3) 0.018(3)
C(34) 0.045(3) 0.040(3) 0.063(4) -0.009(3) 0.007(3) 0.016(3)

loop_
_atom_type_symbol
_atom_type_description
_atom_type_scat_dispersion_real
_atom_type_scat_dispersion_imag
_atom_type_scat_source
C C 0.003 0.002
;
International Tables for Crystallography
(1992, Vol. C, Tables 4.2.6.8 and 6.1.1.4)
;
H H 0.000 0.000
;
International Tables for Crystallography
(1992, Vol. C, Table 6.1.1.4)
;
Fe Fe 0.346 0.844
;
International Tables for Crystallography
(1992, Vol. C, Tables 4.2.6.8 and 6.1.1.4)
;
N N 0.006 0.003
;
International Tables for Crystallography
(1992, Vol. C, Tables 4.2.6.8 and 6.1.1.4)
;
O O 0.011 0.006
;
International Tables for Crystallography
(1992, Vol. C, Tables 4.2.6.8 and 6.1.1.4)
;

loop_
_geom_angle_atom_site_label_1
_geom_angle_atom_site_label_2
_geom_angle_atom_site_label_3
_geom_angle
_geom_angle_publ_flag
_geom_angle_site_symmetry_1
_geom_angle_site_symmetry_2
_geom_angle_site_symmetry_3
C(5) Fe(1) C(6) 41.3(2) yes . . .
C(5) Fe(1) C(7) 68.6(3) yes . . .
C(5) Fe(1) C(8) 68.8(3) yes . . .
C(5) Fe(1) C(9) 41.4(3) yes . . .
C(5) Fe(1) C(10) 107.9(4) yes . . .
C(5) Fe(1) C(11) 123.0(4) yes . . .
C(5) Fe(1) C(12) 158.5(3) yes . . .
C(5) Fe(1) C(13) 160.4(3) yes . . .
C(5) Fe(1) C(14) 124.8(4) yes . . .
C(6) Fe(1) C(7) 40.5(3) yes . . .
C(6) Fe(1) C(8) 68.1(3) yes . . .
C(6) Fe(1) C(9) 69.1(3) yes . . .
C(6) Fe(1) C(10) 124.9(5) yes . . .
C(6) Fe(1) C(11) 108.3(4) yes . . .
C(6) Fe(1) C(12) 122.6(3) yes . . .
C(6) Fe(1) C(13) 157.2(3) yes . . .
C(6) Fe(1) C(14) 161.6(4) yes . . .
C(7) Fe(1) C(8) 39.8(3) yes . . .
C(7) Fe(1) C(9) 68.1(3) yes . . .
C(7) Fe(1) C(10) 161.3(5) yes . . .
C(7) Fe(1) C(11) 124.1(5) yes . . .
C(7) Fe(1) C(12) 108.4(3) yes . . .
C(7) Fe(1) C(13) 122.3(3) yes . . .
C(7) Fe(1) C(14) 156.9(4) yes . . .
C(8) Fe(1) C(9) 40.6(3) yes . . .
C(8) Fe(1) C(10) 157.7(5) yes . . .
C(8) Fe(1) C(11) 159.1(5) yes . . .
C(8) Fe(1) C(12) 123.4(4) yes . . .
C(8) Fe(1) C(13) 108.2(3) yes . . .
C(8) Fe(1) C(14) 122.6(4) yes . . .
C(9) Fe(1) C(10) 122.2(5) yes . . .
C(9) Fe(1) C(11) 159.3(5) yes . . .
C(9) Fe(1) C(12) 159.0(4) yes . . .
C(9) Fe(1) C(13) 123.7(3) yes . . .
C(9) Fe(1) C(14) 108.3(4) yes . . .
C(10) Fe(1) C(11) 41.3(6) yes . . .
C(10) Fe(1) C(12) 67.8(5) yes . . .
C(10) Fe(1) C(13) 67.2(5) yes . . .
C(10) Fe(1) C(14) 40.0(5) yes . . .
C(11) Fe(1) C(12) 39.8(5) yes . . .
C(11) Fe(1) C(13) 66.7(4) yes . . .
C(11) Fe(1) C(14) 67.3(5) yes . . .
C(12) Fe(1) C(13) 39.3(4) yes . . .
C(12) Fe(1) C(14) 66.4(4) yes . . .
C(13) Fe(1) C(14) 39.3(4) yes . . .
C(1) N(1) C(4) 115.0(5) yes . . .
C(1) N(2) C(2) 116.2(5) yes . . .
N(1) C(1) N(2) 127.1(6) yes . . .
C(3) C(2) N(2) 122.8(5) yes . . .
C(4) C(3) C(5) 123.1(5) yes . . .
C(4) C(3) C(2) 114.7(6) yes . . .
C(5) C(3) C(2) 122.2(5) yes . . .
N(1) C(4) C(3) 124.2(6) yes . . .
C(6) C(5) C(9) 107.4(6) yes . . .
C(6) C(5) Fe(1) 69.8(4) yes . . .
C(6) C(5) C(3) 126.7(6) yes . . .
C(9) C(5) Fe(1) 69.9(4) yes . . .
C(9) C(5) C(3) 125.8(6) yes . . .
Fe(1) C(5) C(3) 123.0(4) yes . . .
C(7) C(6) Fe(1) 70.6(4) yes . . .
C(5) C(6) C(7) 107.8(6) yes . . .
C(5) C(6) Fe(1) 69.0(3) yes . . .
C(8) C(7) Fe(1) 70.5(4) yes . . .
C(6) C(7) C(8) 109.1(6) yes . . .
C(6) C(7) Fe(1) 69.0(4) yes . . .
C(9) C(8) Fe(1) 68.7(4) yes . . .
C(7) C(8) C(9) 108.2(7) yes . . .
C(7) C(8) Fe(1) 69.7(5) yes . . .
C(5) C(9) Fe(1) 68.7(4) yes . . .
C(5) C(9) C(8) 107.6(6) yes . . .
C(8) C(9) Fe(1) 70.7(4) yes . . .
C(11) C(10) C(14) 106(1) yes . . .
C(11) C(10) Fe(1) 69.8(7) yes . . .
C(14) C(10) Fe(1) 70.7(7) yes . . .
C(12) C(11) Fe(1) 71.4(6) yes . . .
C(10) C(11) C(12) 107(1) yes . . .
C(10) C(11) Fe(1) 68.9(8) yes . . .
C(13) C(12) Fe(1) 69.9(6) yes . . .
C(11) C(12) C(13) 107.8(9) yes . . .
C(11) C(12) Fe(1) 68.8(6) yes . . .
C(14) C(13) Fe(1) 69.8(5) yes . . .
C(12) C(13) C(14) 108.9(9) yes . . .
C(12) C(13) Fe(1) 70.8(5) yes . . .
C(10) C(14) Fe(1) 69.3(7) yes . . .
C(10) C(14) C(13) 109(1) yes . . .
C(13) C(14) Fe(1) 70.9(5) yes . . .
C(16) C(15) C(24) 120.9(5) yes . . .
C(16) C(15) O(1) 118.0(5) yes . . .
C(24) C(15) O(1) 121.1(5) yes . . .
C(17) C(16) C(26) 119.8(4) yes . . .
C(17) C(16) C(15) 119.7(5) yes . . .
C(26) C(16) C(15) 120.5(5) yes . . .
C(18) C(17) C(22) 117.8(5) yes . . .
C(18) C(17) C(16) 123.3(5) yes . . .
C(22) C(17) C(16) 118.9(5) yes . . .
C(19) C(18) C(17) 121.1(6) yes . . .
C(20) C(19) C(18) 120.8(6) yes . . .
C(21) C(20) C(19) 119.9(6) yes . . .
C(22) C(21) C(20) 121.7(6) yes . . .
C(23) C(22) C(17) 118.3(5) yes . . .
C(23) C(22) C(21) 123.0(6) yes . . .
C(17) C(22) C(21) 118.7(5) yes . . .
C(24) C(23) C(22) 121.7(6) yes . . .
C(15) C(24) C(23) 120.3(5) yes . . .
C(26) C(25) C(34) 121.7(5) yes . . .
C(26) C(25) O(2) 122.5(5) yes . . .
C(34) C(25) O(2) 115.8(5) yes . . .
C(27) C(26) C(16) 121.0(5) yes . . .
C(27) C(26) C(25) 117.5(5) yes . . .
C(16) C(26) C(25) 121.6(5) yes . . .
C(28) C(27) C(32) 117.6(6) yes . . .
C(28) C(27) C(26) 122.5(5) yes . . .
C(32) C(27) C(26) 119.8(6) yes . . .
C(29) C(28) C(27) 120.9(6) yes . . .
C(30) C(29) C(28) 121.6(8) yes . . .
C(31) C(30) C(29) 118.9(7) yes . . .
C(32) C(31) C(30) 122.8(7) yes . . .
C(33) C(32) C(27) 119.9(5) yes . . .
C(33) C(32) C(31) 122.0(6) yes . . .
C(27) C(32) C(31) 118.2(7) yes . . .
C(34) C(33) C(32) 120.2(6) yes . . .
C(25) C(34) C(33) 120.9(6) yes . . .

loop_
_geom_bond_atom_site_label_1
_geom_bond_atom_site_label_2
_geom_bond_distance
_geom_bond_publ_flag
_geom_bond_site_symmetry_1
_geom_bond_site_symmetry_2
Fe(1) C(5) 2.022(6) yes . .
Fe(1) C(6) 2.032(5) yes . .
Fe(1) C(7) 2.053(7) yes . .
Fe(1) C(8) 2.064(9) yes . .
Fe(1) C(9) 2.037(7) yes . .
Fe(1) C(10) 2.01(1) yes . .
Fe(1) C(11) 2.02(1) yes . .
Fe(1) C(12) 2.05(1) yes . .
Fe(1) C(13) 2.039(8) yes . .
Fe(1) C(14) 2.02(1) yes . .
O(1) C(15) 1.359(7) yes . .
O(2) C(25) 1.378(7) yes . .
N(1) C(1) 1.327(9) yes . .
N(1) C(4) 1.325(9) yes . .
N(2) C(1) 1.321(8) yes . .
N(2) C(2) 1.325(8) yes . .
C(2) C(3) 1.389(8) yes . .
C(3) C(4) 1.382(8) yes . .
C(3) C(5) 1.474(9) yes . .
C(5) C(6) 1.428(9) yes . .
C(5) C(9) 1.436(9) yes . .
C(6) C(7) 1.41(1) yes . .
C(7) C(8) 1.40(1) yes . .
C(8) C(9) 1.42(1) yes . .
C(10) C(11) 1.42(2) yes . .
C(10) C(14) 1.38(2) yes . .
C(11) C(12) 1.38(2) yes . .
C(12) C(13) 1.38(1) yes . .
C(13) C(14) 1.37(1) yes . .
C(15) C(16) 1.372(7) yes . .
C(15) C(24) 1.412(9) yes . .
C(16) C(17) 1.431(8) yes . .
C(16) C(26) 1.491(8) yes . .
C(17) C(18) 1.407(8) yes . .
C(17) C(22) 1.440(8) yes . .
C(18) C(19) 1.386(8) yes . .
C(19) C(20) 1.39(1) yes . .
C(20) C(21) 1.36(1) yes . .
C(21) C(22) 1.420(8) yes . .
C(22) C(23) 1.411(8) yes . .
C(23) C(24) 1.353(9) yes . .
C(25) C(26) 1.386(8) yes . .
C(25) C(34) 1.408(9) yes . .
C(26) C(27) 1.438(8) yes . .
C(27) C(28) 1.423(9) yes . .
C(27) C(32) 1.413(9) yes . .
C(28) C(29) 1.36(1) yes . .
C(29) C(30) 1.39(1) yes . .
C(30) C(31) 1.34(1) yes . .
C(31) C(32) 1.421(9) yes . .
C(32) C(33) 1.41(1) yes . .
C(33) C(34) 1.35(1) yes . .

loop_
_geom_torsion_atom_site_label_1
_geom_torsion_atom_site_label_2
_geom_torsion_atom_site_label_3
_geom_torsion_atom_site_label_4
_geom_torsion
_geom_torsion_publ_flag
_geom_torsion_site_symmetry_1
_geom_torsion_site_symmetry_2
_geom_torsion_site_symmetry_3
_geom_torsion_site_symmetry_4
C(6) Fe(1) C(5) C(3) 121.4(6) yes . . . .
C(6) Fe(1) C(5) C(9) -118.4(5) yes . . . .
C(7) Fe(1) C(5) C(3) 159.0(5) yes . . . .
C(7) Fe(1) C(5) C(6) 37.7(4) yes . . . .
C(7) Fe(1) C(5) C(9) -80.7(4) yes . . . .
C(8) Fe(1) C(5) C(3) -158.1(5) yes . . . .
C(8) Fe(1) C(5) C(6) 80.5(4) yes . . . .
C(8) Fe(1) C(5) C(9) -37.8(3) yes . . . .
C(9) Fe(1) C(5) C(3) -120.3(6) yes . . . .
C(9) Fe(1) C(5) C(6) 118.4(5) yes . . . .
C(10) Fe(1) C(5) C(3) -1.5(5) yes . . . .
C(10) Fe(1) C(5) C(6) -122.9(4) yes . . . .
C(10) Fe(1) C(5) C(9) 118.8(4) yes . . . .
C(11) Fe(1) C(5) C(3) 41.4(5) yes . . . .
C(11) Fe(1) C(5) C(6) -80.0(4) yes . . . .
C(11) Fe(1) C(5) C(9) 161.7(3) yes . . . .
C(12) Fe(1) C(5) C(3) 73.2(7) yes . . . .
C(12) Fe(1) C(5) C(6) -48.2(7) yes . . . .
C(12) Fe(1) C(5) C(9) -166.5(4) yes . . . .
C(13) Fe(1) C(5) C(3) -73.4(9) yes . . . .
C(13) Fe(1) C(5) C(6) 165.2(6) yes . . . .
C(13) Fe(1) C(5) C(9) 46.9(8) yes . . . .
C(14) Fe(1) C(5) C(3) -42.4(6) yes . . . .
C(14) Fe(1) C(5) C(6) -163.8(4) yes . . . .
C(14) Fe(1) C(5) C(9) 77.9(4) yes . . . .
C(5) Fe(1) C(6) C(7) 118.8(6) yes . . . .
C(7) Fe(1) C(6) C(5) -118.8(6) yes . . . .
C(8) Fe(1) C(6) C(5) -82.3(4) yes . . . .
C(8) Fe(1) C(6) C(7) 36.5(4) yes . . . .
C(9) Fe(1) C(6) C(5) -38.6(3) yes . . . .
C(9) Fe(1) C(6) C(7) 80.3(5) yes . . . .
C(10) Fe(1) C(6) C(5) 76.9(5) yes . . . .
C(10) Fe(1) C(6) C(7) -164.3(4) yes . . . .
C(11) Fe(1) C(6) C(5) 119.6(4) yes . . . .
C(11) Fe(1) C(6) C(7) -121.6(4) yes . . . .
C(12) Fe(1) C(6) C(5) 161.1(3) yes . . . .
C(12) Fe(1) C(6) C(7) -80.1(5) yes . . . .
C(13) Fe(1) C(6) C(5) -167.2(6) yes . . . .
C(13) Fe(1) C(6) C(7) -48(1) yes . . . .
C(14) Fe(1) C(6) C(5) 46(1) yes . . . .
C(14) Fe(1) C(6) C(7) 165.4(8) yes . . . .
C(5) Fe(1) C(7) C(6) -38.4(4) yes . . . .
C(5) Fe(1) C(7) C(8) 82.1(4) yes . . . .
C(6) Fe(1) C(7) C(8) 120.5(6) yes . . . .
C(8) Fe(1) C(7) C(6) -120.5(6) yes . . . .
C(9) Fe(1) C(7) C(6) -83.1(4) yes . . . .
C(9) Fe(1) C(7) C(8) 37.4(4) yes . . . .
C(10) Fe(1) C(7) C(6) 44(1) yes . . . .
C(10) Fe(1) C(7) C(8) 164.5(6) yes . . . .
C(11) Fe(1) C(7) C(6) 77.8(5) yes . . . .
C(11) Fe(1) C(7) C(8) -161.7(4) yes . . . .
C(12) Fe(1) C(7) C(6) 119.0(4) yes . . . .
C(12) Fe(1) C(7) C(8) -120.5(4) yes . . . .
C(13) Fe(1) C(7) C(6) 160.0(4) yes . . . .
C(13) Fe(1) C(7) C(8) -79.5(5) yes . . . .
C(14) Fe(1) C(7) C(6) -168.3(6) yes . . . .
C(14) Fe(1) C(7) C(8) -47.8(9) yes . . . .
C(5) Fe(1) C(8) C(7) -81.6(4) yes . . . .
C(5) Fe(1) C(8) C(9) 38.5(3) yes . . . .
C(6) Fe(1) C(8) C(9) 83.1(4) yes . . . .
C(7) Fe(1) C(8) C(9) 120.1(5) yes . . . .
C(9) Fe(1) C(8) C(7) -120.1(5) yes . . . .
C(10) Fe(1) C(8) C(7) -167.0(4) yes . . . .
C(10) Fe(1) C(8) C(9) -46.9(7) yes . . . .
C(11) Fe(1) C(8) C(7) 46.9(8) yes . . . .
C(11) Fe(1) C(8) C(9) 167.0(4) yes . . . .
C(12) Fe(1) C(8) C(7) 78.4(5) yes . . . .
C(12) Fe(1) C(8) C(9) -161.5(3) yes . . . .
C(13) Fe(1) C(8) C(7) 119.0(4) yes . . . .
C(13) Fe(1) C(8) C(9) -120.9(3) yes . . . .
C(14) Fe(1) C(8) C(7) 159.9(4) yes . . . .
C(14) Fe(1) C(8) C(9) -80.0(4) yes . . . .
C(5) Fe(1) C(9) C(8) -118.7(5) yes . . . .
C(6) Fe(1) C(9) C(5) 38.4(3) yes . . . .
C(6) Fe(1) C(9) C(8) -80.3(4) yes . . . .
C(7) Fe(1) C(9) C(5) 82.0(3) yes . . . .
C(7) Fe(1) C(9) C(8) -36.7(3) yes . . . .
C(8) Fe(1) C(9) C(5) 118.7(4) yes . . . .
C(10) Fe(1) C(9) C(5) -80.5(4) yes . . . .
C(10) Fe(1) C(9) C(8) 160.9(3) yes . . . .
C(11) Fe(1) C(9) C(5) -48.2(7) yes . . . .
C(11) Fe(1) C(9) C(8) -166.9(4) yes . . . .
C(12) Fe(1) C(9) C(5) 166.2(4) yes . . . .
C(12) Fe(1) C(9) C(8) 47.6(7) yes . . . .
C(13) Fe(1) C(9) C(5) -162.9(3) yes . . . .
C(13) Fe(1) C(9) C(8) 78.4(4) yes . . . .
C(14) Fe(1) C(9) C(5) -122.3(3) yes . . . .
C(14) Fe(1) C(9) C(8) 119.1(4) yes . . . .
C(5) Fe(1) C(10) C(11) 120.1(7) yes . . . .
C(5) Fe(1) C(10) C(14) -123.2(7) yes . . . .
C(6) Fe(1) C(10) C(11) 77.6(8) yes . . . .
C(6) Fe(1) C(10) C(14) -165.7(6) yes . . . .
C(7) Fe(1) C(10) C(11) 44(1) yes . . . .
C(7) Fe(1) C(10) C(14) 161.0(9) yes . . . .
C(8) Fe(1) C(10) C(11) -162.5(8) yes . . . .
C(8) Fe(1) C(10) C(14) -45(1) yes . . . .
C(9) Fe(1) C(10) C(11) 163.4(6) yes . . . .
C(9) Fe(1) C(10) C(14) -80.0(8) yes . . . .
C(11) Fe(1) C(10) C(14) 116.7(9) yes . . . .
C(12) Fe(1) C(10) C(11) -37.5(6) yes . . . .
C(12) Fe(1) C(10) C(14) 79.2(7) yes . . . .
C(13) Fe(1) C(10) C(11) -80.2(7) yes . . . .
C(13) Fe(1) C(10) C(14) 36.5(6) yes . . . .
C(14) Fe(1) C(10) C(11) -116(1) yes . . . .
C(5) Fe(1) C(11) C(10) -79.3(7) yes . . . .
C(5) Fe(1) C(11) C(12) 162.4(4) yes . . . .
C(6) Fe(1) C(11) C(10) -122.4(7) yes . . . .
C(6) Fe(1) C(11) C(12) 119.3(5) yes . . . .
C(7) Fe(1) C(11) C(10) -164.3(6) yes . . . .
C(7) Fe(1) C(11) C(12) 77.3(6) yes . . . .
C(8) Fe(1) C(11) C(10) 161.3(8) yes . . . .
C(8) Fe(1) C(11) C(12) 42(1) yes . . . .
C(9) Fe(1) C(11) C(10) -43(1) yes . . . .
C(9) Fe(1) C(11) C(12) -161.5(6) yes . . . .
C(10) Fe(1) C(11) C(12) -118.3(7) yes . . . .
C(12) Fe(1) C(11) C(10) 118.3(8) yes . . . .
C(13) Fe(1) C(11) C(10) 81.4(7) yes . . . .
C(13) Fe(1) C(11) C(12) -36.9(5) yes . . . .
C(14) Fe(1) C(11) C(10) 38.5(7) yes . . . .
C(14) Fe(1) C(11) C(12) -79.8(5) yes . . . .
C(5) Fe(1) C(12) C(11) -43(1) yes . . . .
C(5) Fe(1) C(12) C(13) -163.1(6) yes . . . .
C(6) Fe(1) C(12) C(11) -79.3(7) yes . . . .
C(6) Fe(1) C(12) C(13) 161.3(5) yes . . . .
C(7) Fe(1) C(12) C(11) -121.7(6) yes . . . .
C(7) Fe(1) C(12) C(13) 118.9(5) yes . . . .
C(8) Fe(1) C(12) C(11) -163.1(6) yes . . . .
C(8) Fe(1) C(12) C(13) 77.6(6) yes . . . .
C(9) Fe(1) C(12) C(11) 161.8(7) yes . . . .
C(9) Fe(1) C(12) C(13) 42(1) yes . . . .
C(10) Fe(1) C(12) C(11) 38.8(6) yes . . . .
C(10) Fe(1) C(12) C(13) -80.6(5) yes . . . .
C(11) Fe(1) C(12) C(13) -119.4(7) yes . . . .
C(13) Fe(1) C(12) C(11) 119.4(8) yes . . . .
C(14) Fe(1) C(12) C(11) 82.4(7) yes . . . .
C(14) Fe(1) C(12) C(13) -37.0(5) yes . . . .
C(5) Fe(1) C(13) C(12) 161.4(8) yes . . . .
C(5) Fe(1) C(13) C(14) 41(1) yes . . . .
C(6) Fe(1) C(13) C(12) -44(1) yes . . . .
C(6) Fe(1) C(13) C(14) -163.9(8) yes . . . .
C(7) Fe(1) C(13) C(12) -79.4(6) yes . . . .
C(7) Fe(1) C(13) C(14) 161.0(6) yes . . . .
C(8) Fe(1) C(13) C(12) -120.9(5) yes . . . .
C(8) Fe(1) C(13) C(14) 119.5(6) yes . . . .
C(9) Fe(1) C(13) C(12) -163.1(5) yes . . . .
C(9) Fe(1) C(13) C(14) 77.3(7) yes . . . .
C(10) Fe(1) C(13) C(12) 82.4(6) yes . . . .
C(10) Fe(1) C(13) C(14) -37.2(6) yes . . . .
C(11) Fe(1) C(13) C(12) 37.4(5) yes . . . .
C(11) Fe(1) C(13) C(14) -82.2(6) yes . . . .
C(12) Fe(1) C(13) C(14) -119.6(8) yes . . . .
C(14) Fe(1) C(13) C(12) 119.6(7) yes . . . .
C(5) Fe(1) C(14) C(10) 75.7(8) yes . . . .
C(5) Fe(1) C(14) C(13) -164.2(5) yes . . . .
C(6) Fe(1) C(14) C(10) 40(1) yes . . . .
C(6) Fe(1) C(14) C(13) 160.1(9) yes . . . .
C(7) Fe(1) C(14) C(10) -164.6(8) yes . . . .
C(7) Fe(1) C(14) C(13) -44(1) yes . . . .
C(8) Fe(1) C(14) C(10) 161.2(7) yes . . . .
C(8) Fe(1) C(14) C(13) -78.8(7) yes . . . .
C(9) Fe(1) C(14) C(10) 118.7(7) yes . . . .
C(9) Fe(1) C(14) C(13) -121.2(6) yes . . . .
C(10) Fe(1) C(14) C(13) 120.1(8) yes . . . .
C(11) Fe(1) C(14) C(10) -39.7(7) yes . . . .
C(11) Fe(1) C(14) C(13) 80.4(6) yes . . . .
C(12) Fe(1) C(14) C(10) -83.1(8) yes . . . .
C(12) Fe(1) C(14) C(13) 37.0(5) yes . . . .
C(13) Fe(1) C(14) C(10) -120(1) yes . . . .
C(4) N(1) C(1) N(2) 0(1) yes . . . .
C(1) N(1) C(4) C(3) 0(1) yes . . . .
C(2) N(2) C(1) N(1) 1(1) yes . . . .
C(1) N(2) C(2) C(3) -1.3(9) yes . . . .
N(2) C(2) C(3) C(4) 0.8(9) yes . . . .
N(2) C(2) C(3) C(5) -179.2(6) yes . . . .
C(2) C(3) C(4) N(1) 0(1) yes . . . .
C(5) C(3) C(4) N(1) 179(719) yes . . . .
C(2) C(3) C(5) Fe(1) -115.7(5) yes . . . .
C(2) C(3) C(5) C(6) -27.4(9) yes . . . .
C(2) C(3) C(5) C(9) 156.5(6) yes . . . .
C(4) C(3) C(5) Fe(1) 64.3(7) yes . . . .
C(4) C(3) C(5) C(6) 152.6(6) yes . . . .
C(4) C(3) C(5) C(9) -23.5(9) yes . . . .
Fe(1) C(5) C(6) C(7) -60.2(5) yes . . . .
C(3) C(5) C(6) Fe(1) -116.7(6) yes . . . .
C(3) C(5) C(6) C(7) -176.9(6) yes . . . .
C(9) C(5) C(6) Fe(1) 60.0(4) yes . . . .
C(9) C(5) C(6) C(7) -0.2(7) yes . . . .
Fe(1) C(5) C(9) C(8) 60.3(5) yes . . . .
C(3) C(5) C(9) Fe(1) 116.9(6) yes . . . .
C(3) C(5) C(9) C(8) 177.2(6) yes . . . .
C(6) C(5) C(9) Fe(1) -59.9(4) yes . . . .
C(6) C(5) C(9) C(8) 0.4(7) yes . . . .
Fe(1) C(6) C(7) C(8) -59.2(6) yes . . . .
C(5) C(6) C(7) Fe(1) 59.2(5) yes . . . .
C(5) C(6) C(7) C(8) -0.1(9) yes . . . .
Fe(1) C(7) C(8) C(9) -58.0(6) yes . . . .
C(6) C(7) C(8) Fe(1) 58.3(6) yes . . . .
C(6) C(7) C(8) C(9) 0.3(9) yes . . . .
Fe(1) C(8) C(9) C(5) -59.0(5) yes . . . .
C(7) C(8) C(9) Fe(1) 58.6(5) yes . . . .
C(7) C(8) C(9) C(5) -0.4(8) yes . . . .
Fe(1) C(10) C(11) C(12) 61.2(9) yes . . . .
C(14) C(10) C(11) Fe(1) -61(1) yes . . . .
C(14) C(10) C(11) C(12) 0(1) yes . . . .
Fe(1) C(10) C(14) C(13) -59.9(9) yes . . . .
C(11) C(10) C(14) Fe(1) 61.0(9) yes . . . .
C(11) C(10) C(14) C(13) 1(1) yes . . . .
Fe(1) C(11) C(12) C(13) 59.2(8) yes . . . .
C(10) C(11) C(12) Fe(1) -59.6(7) yes . . . .
C(10) C(11) C(12) C(13) 0(1) yes . . . .
Fe(1) C(12) C(13) C(14) 59.6(8) yes . . . .
C(11) C(12) C(13) Fe(1) -58.5(7) yes . . . .
C(11) C(12) C(13) C(14) 1(1) yes . . . .
Fe(1) C(13) C(14) C(10) 58.9(9) yes . . . .
C(12) C(13) C(14) Fe(1) -60.2(6) yes . . . .
C(12) C(13) C(14) C(10) -1(1) yes . . . .
O(1) C(15) C(16) C(17) -175.7(5) yes . . . .
O(1) C(15) C(16) C(26) 2.7(8) yes . . . .
C(24) C(15) C(16) C(17) 3.2(8) yes . . . .
C(24) C(15) C(16) C(26) -178.4(5) yes . . . .
O(1) C(15) C(24) C(23) 176.1(6) yes . . . .
C(16) C(15) C(24) C(23) -2.8(9) yes . . . .
C(15) C(16) C(17) C(18) 177.0(5) yes . . . .
C(15) C(16) C(17) C(22) -1.0(8) yes . . . .
C(26) C(16) C(17) C(18) -1.5(8) yes . . . .
C(26) C(16) C(17) C(22) -179.5(5) yes . . . .
C(15) C(16) C(26) C(25) -105.3(6) yes . . . .
C(15) C(16) C(26) C(27) 73.3(7) yes . . . .
C(17) C(16) C(26) C(25) 73.2(6) yes . . . .
C(17) C(16) C(26) C(27) -108.3(6) yes . . . .
C(16) C(17) C(18) C(19) -178.1(6) yes . . . .
C(22) C(17) C(18) C(19) -0.0(9) yes . . . .
C(16) C(17) C(22) C(21) 177.4(5) yes . . . .
C(16) C(17) C(22) C(23) -1.6(8) yes . . . .
C(18) C(17) C(22) C(21) -0.7(8) yes . . . .
C(18) C(17) C(22) C(23) -179.7(5) yes . . . .
C(17) C(18) C(19) C(20) 1(1) yes . . . .
C(18) C(19) C(20) C(21) -1(1) yes . . . .
C(19) C(20) C(21) C(22) 0(1) yes . . . .
C(20) C(21) C(22) C(17) 0.5(9) yes . . . .
C(20) C(21) C(22) C(23) 179.3(6) yes . . . .
C(17) C(22) C(23) C(24) 2.0(9) yes . . . .
C(21) C(22) C(23) C(24) -176.9(6) yes . . . .
C(22) C(23) C(24) C(15) 0.1(9) yes . . . .
O(2) C(25) C(26) C(16) 0.6(8) yes . . . .
O(2) C(25) C(26) C(27) -178.0(5) yes . . . .
C(34) C(25) C(26) C(16) -178.5(5) yes . . . .
C(34) C(25) C(26) C(27) 2.9(7) yes . . . .
O(2) C(25) C(34) C(33) 177.6(5) yes . . . .
C(26) C(25) C(34) C(33) -3.2(8) yes . . . .
C(16) C(26) C(27) C(28) -1.8(7) yes . . . .
C(16) C(26) C(27) C(32) 179(881) yes . . . .
C(25) C(26) C(27) C(28) 176.8(5) yes . . . .
C(25) C(26) C(27) C(32) -1.4(7) yes . . . .
C(26) C(27) C(28) C(29) -178.9(5) yes . . . .
C(32) C(27) C(28) C(29) -0.6(8) yes . . . .
C(26) C(27) C(32) C(31) 179.2(5) yes . . . .
C(26) C(27) C(32) C(33) 0.2(7) yes . . . .
C(28) C(27) C(32) C(31) 0.9(7) yes . . . .
C(28) C(27) C(32) C(33) -178.1(5) yes . . . .
C(27) C(28) C(29) C(30) 0(1) yes . . . .
C(28) C(29) C(30) C(31) 0(1) yes . . . .
C(29) C(30) C(31) C(32) 0(1) yes . . . .
C(30) C(31) C(32) C(27) -1.0(8) yes . . . .
C(30) C(31) C(32) C(33) 178.0(6) yes . . . .
C(27) C(32) C(33) C(34) -0.5(8) yes . . . .
C(31) C(32) C(33) C(34) -179.4(5) yes . . . .
C(32) C(33) C(34) C(25) 1.9(9) yes . . . .
